data_4321059
loop_
_publ_author_name
'Mingming Miao'
'Michael W. Willer'
'R. H. Holm'

_publ_contact_author R.H.Holm
_publ_contact_author_address
;
    Dept. of Chemistry and Chemical Biology
    Harvard University
    Cambridge, MA 02138
    USA
;
_publ_contact_author_email holm@chemistry.harvard.edu
_publ_section_title
;
 Oxo/Sulfidotungstate(VI) as Precursors to WVIO2, WVIOS, and WVIS2
 Complexes and WIV-Dithiolene Chelate Rings
;
_journal_name_full 'Inorganic Chemistry'
_journal_page_first 2843
_journal_page_last 2849
_journal_paper_doi 10.1021/ic000047l
_journal_volume 39
_journal_year 2000
_chemical_formula_sum 'C52 H46 N2 O3 S Si2 W'
_chemical_formula_weight 1019.00
_chemical_name_systematic
;
  [WOS(OSiPh3)2(Me4phen)
;
_space_group_IT_number 15
_symmetry_cell_setting monoclinic
_symmetry_space_group_name_Hall '-C 2yc'
_symmetry_space_group_name_H-M 'C 1 2/c 1'
_atom_sites_solution_hydrogens geom
_atom_sites_solution_primary direct
_atom_sites_solution_secondary difmap
_audit_creation_method SHELXL-97
_cell_angle_alpha 90.00
_cell_angle_beta 103.518(9)
_cell_angle_gamma 90.00
_cell_formula_units_Z 4
_cell_length_a 16.7097(15)
_cell_length_b 10.3575(6)
_cell_length_c 27.002(3)
_cell_measurement_temperature 213(2)
_cell_volume 4543.8(7)
_computing_structure_refinement 'SHELXL-97 (Sheldrick, 1997)'
_computing_structure_solution 'SHELXS-97 (Sheldrick, 1990)'
_diffrn_ambient_temperature 213(2)
_diffrn_measured_fraction_theta_full 0.973
_diffrn_measured_fraction_theta_max 0.973
_diffrn_radiation_monochromator graphite
_diffrn_radiation_source 'fine-focus sealed tube'
_diffrn_radiation_type MoK\a
_diffrn_radiation_wavelength 0.71073
_diffrn_reflns_av_R_equivalents 0.0245
_diffrn_reflns_av_sigmaI/netI 0.0291
_diffrn_reflns_limit_h_max 22
_diffrn_reflns_limit_h_min -14
_diffrn_reflns_limit_k_max 13
_diffrn_reflns_limit_k_min -13
_diffrn_reflns_limit_l_max 35
_diffrn_reflns_limit_l_min -34
_diffrn_reflns_number 14798
_diffrn_reflns_theta_full 28.32
_diffrn_reflns_theta_max 28.32
_diffrn_reflns_theta_min 2.33
_exptl_absorpt_coefficient_mu 2.686
_exptl_crystal_colour yellow
_exptl_crystal_density_diffrn 1.490
_exptl_crystal_description block
_exptl_crystal_F_000 2056
_exptl_crystal_size_max 0.40
_exptl_crystal_size_mid 0.20
_exptl_crystal_size_min 0.20
_refine_diff_density_max 1.086
_refine_diff_density_min -1.002
_refine_diff_density_rms 0.088
_refine_ls_extinction_method none
_refine_ls_goodness_of_fit_ref 1.080
_refine_ls_hydrogen_treatment mixed
_refine_ls_matrix_type full
_refine_ls_number_parameters 280
_refine_ls_number_reflns 5512
_refine_ls_number_restraints 0
_refine_ls_restrained_S_all 1.080
_refine_ls_R_factor_all 0.0334
_refine_ls_R_factor_gt 0.0305
_refine_ls_shift/su_max 0.000
_refine_ls_shift/su_mean 0.000
_refine_ls_structure_factor_coef Fsqd
_refine_ls_weighting_details 'calc w=1/[\s^2^(Fo^2^)+(0.0426P)^2^+6.2373P] where P=(Fo^2^+2Fc^2^)/3'
_refine_ls_weighting_scheme calc
_refine_ls_wR_factor_gt 0.0760
_refine_ls_wR_factor_ref 0.0772
_reflns_number_gt 5174
_reflns_number_total 5512
_reflns_threshold_expression >2sigma(I)
_cod_data_source_file ic000047l_2.cif
_cod_data_source_block compound_2
_cod_database_code 4321059

loop_
_symmetry_equiv_pos_as_xyz
'x, y, z'
'-x, y, -z+1/2'
'x+1/2, y+1/2, z'
'-x+1/2, y+1/2, -z+1/2'
'-x, -y, -z'
'x, -y, z-1/2'
'-x+1/2, -y+1/2, -z'
'x+1/2, -y+1/2, z-1/2'

loop_
_atom_site_label
_atom_site_type_symbol
_atom_site_fract_x
_atom_site_fract_y
_atom_site_fract_z
_atom_site_U_iso_or_equiv
_atom_site_adp_type
_atom_site_occupancy
_atom_site_symmetry_multiplicity
_atom_site_calc_flag
_atom_site_refinement_flags
_atom_site_disorder_assembly
_atom_site_disorder_group
W1 W 0.5000 0.610362(15) 0.7500 0.03074(6) Uani 1 2 d S . .
O1 O 0.5756(4) 0.7213(7) 0.7668(2) 0.0501(16) Uani 0.50 1 d P A 2
O2 O 0.52042(13) 0.5670(2) 0.68478(8) 0.0349(4) Uani 1 1 d . A .
S1 S 0.61140(17) 0.7279(2) 0.78172(9) 0.0494(5) Uani 0.50 1 d P A 1
Si1 Si 0.49610(5) 0.56001(8) 0.62316(3) 0.03058(16) Uani 1 1 d . . .
N1 N 0.4287(12) 0.418(3) 0.7304(11) 0.034(2) Uani 0.50 1 d P A 1
C1 C 0.4723(4) 0.3030(6) 0.7417(2) 0.0311(14) Uiso 0.50 1 d P . 1
C2 C 0.4303(5) 0.1804(7) 0.7317(3) 0.0419(15) Uiso 0.50 1 d P . 1
C3 C 0.3418(6) 0.1753(9) 0.7114(3) 0.0486(16) Uiso 0.50 1 d P A 1
C4 C 0.2950(4) 0.2852(9) 0.7026(2) 0.0336(12) Uiso 0.50 1 d P A 1
C5 C 0.3434(4) 0.4029(7) 0.7133(2) 0.0316(12) Uiso 0.50 1 d P A 1
H5A H 0.3131 0.4802 0.7079 0.038 Uiso 0.50 1 calc PR A 1
C6 C 0.2069(6) 0.2937(10) 0.6832(4) 0.068(2) Uiso 0.50 1 d P A 1
H6A H 0.1838 0.2075 0.6781 0.102 Uiso 0.50 1 calc PR A 1
H6B H 0.1950 0.3397 0.6510 0.102 Uiso 0.50 1 calc PR A 1
H6C H 0.1827 0.3397 0.7074 0.102 Uiso 0.50 1 calc PR A 1
C7 C 0.2994(9) 0.0476(13) 0.6975(5) 0.094(3) Uiso 0.50 1 d P A 1
H7A H 0.3397 -0.0215 0.7051 0.142 Uiso 0.50 1 calc PR A 1
H7B H 0.2733 0.0468 0.6615 0.142 Uiso 0.50 1 calc PR A 1
H7C H 0.2581 0.0352 0.7170 0.142 Uiso 0.50 1 calc PR A 1
C8 C 0.4783(4) 0.0682(7) 0.7435(3) 0.0400(14) Uiso 0.50 1 d P . 1
H8A H 0.4504 -0.0125 0.7344 0.048 Uiso 0.50 1 d PR . 1
N2 N 0.4105(12) 0.430(3) 0.7323(11) 0.034(2) Uani 0.50 1 d P A 2
C9 C 0.4442(4) 0.3141(6) 0.7385(2) 0.0294(12) Uiso 0.50 1 d P . 2
C10 C 0.3947(5) 0.1991(7) 0.7272(3) 0.0432(15) Uiso 0.50 1 d P A 2
C11 C 0.3143(6) 0.2258(11) 0.7087(3) 0.0496(17) Uiso 0.50 1 d P A 2
C12 C 0.2803(5) 0.3437(11) 0.7017(3) 0.0531(18) Uiso 0.50 1 d P A 2
C13 C 0.3334(5) 0.4535(10) 0.7135(3) 0.0479(17) Uiso 0.50 1 d P A 2
H13A H 0.3132 0.5382 0.7077 0.057 Uiso 0.50 1 calc PR A 2
C14 C 0.1902(7) 0.3783(11) 0.6815(5) 0.077(3) Uiso 0.50 1 d P A 2
H14A H 0.1579 0.2999 0.6742 0.116 Uiso 0.50 1 calc PR A 2
H14B H 0.1840 0.4289 0.6506 0.116 Uiso 0.50 1 calc PR A 2
H14C H 0.1712 0.4283 0.7070 0.116 Uiso 0.50 1 calc PR A 2
C15 C 0.2526(9) 0.1098(12) 0.6949(6) 0.091(4) Uiso 0.50 1 d P A 2
H15A H 0.2828 0.0291 0.7012 0.137 Uiso 0.50 1 calc PR A 2
H15B H 0.2243 0.1150 0.6593 0.137 Uiso 0.50 1 calc PR A 2
H15C H 0.2127 0.1137 0.7159 0.137 Uiso 0.50 1 calc PR A 2
C16 C 0.4349(7) 0.0821(10) 0.7368(4) 0.065(2) Uiso 0.50 1 d P A 2
H16A H 0.4021 0.0053 0.7298 0.079 Uiso 0.50 1 d PR A 2
C17 C 0.4780(2) 0.7264(3) 0.59560(12) 0.0391(6) Uani 1 1 d . A .
C18 C 0.4917(3) 0.8369(4) 0.62511(15) 0.0527(9) Uani 1 1 d . . .
H18A H 0.5119 0.8297 0.6605 0.063 Uiso 1 1 calc R A .
C19 C 0.4760(4) 0.9595(4) 0.6030(2) 0.0739(14) Uani 1 1 d . A .
H19A H 0.4851 1.0336 0.6236 0.089 Uiso 1 1 calc R . .
C20 C 0.4479(3) 0.9714(5) 0.5519(2) 0.0766(15) Uani 1 1 d . . .
H20A H 0.4388 1.0539 0.5371 0.092 Uiso 1 1 calc R A .
C21 C 0.4325(3) 0.8630(5) 0.52143(19) 0.0716(13) Uani 1 1 d . A .
H21A H 0.4122 0.8714 0.4861 0.086 Uiso 1 1 calc R . .
C22 C 0.4470(2) 0.7423(4) 0.54321(14) 0.0521(8) Uani 1 1 d . . .
H22A H 0.4359 0.6688 0.5223 0.062 Uiso 1 1 calc R A .
C23 C 0.39933(19) 0.4652(3) 0.59937(11) 0.0348(6) Uani 1 1 d . A .
C24 C 0.3985(2) 0.3348(4) 0.58803(17) 0.0561(9) Uani 1 1 d . . .
H24A H 0.4487 0.2907 0.5914 0.067 Uiso 1 1 calc R A .
C25 C 0.3246(3) 0.2673(5) 0.5716(2) 0.0682(12) Uani 1 1 d . A .
H25A H 0.3255 0.1782 0.5651 0.082 Uiso 1 1 calc R . .
C26 C 0.2512(2) 0.3304(5) 0.56501(15) 0.0605(10) Uani 1 1 d . . .
H26A H 0.2016 0.2856 0.5528 0.073 Uiso 1 1 calc R A .
C27 C 0.2500(2) 0.4607(5) 0.57636(15) 0.0564(10) Uani 1 1 d . A .
H27A H 0.1996 0.5044 0.5724 0.068 Uiso 1 1 calc R . .
C28 C 0.3231(2) 0.5258(4) 0.59351(13) 0.0448(7) Uani 1 1 d . . .
H28A H 0.3215 0.6140 0.6015 0.054 Uiso 1 1 calc R A .
C30 C 0.58439(18) 0.4798(3) 0.60377(11) 0.0343(6) Uani 1 1 d . A .
C31 C 0.6234(2) 0.3740(3) 0.63114(15) 0.0480(8) Uani 1 1 d . . .
H31A H 0.6036 0.3420 0.6586 0.058 Uiso 1 1 calc R A .
C32 C 0.6909(3) 0.3148(4) 0.61888(18) 0.0617(10) Uani 1 1 d . A .
H32A H 0.7155 0.2425 0.6374 0.074 Uiso 1 1 calc R . .
C33 C 0.7216(3) 0.3626(4) 0.5793(2) 0.0650(12) Uani 1 1 d . . .
H33A H 0.7679 0.3240 0.5713 0.078 Uiso 1 1 calc R A .
C34 C 0.6841(2) 0.4674(4) 0.55135(15) 0.0538(9) Uani 1 1 d . A .
H34A H 0.7047 0.4997 0.5242 0.065 Uiso 1 1 calc R . .
C35 C 0.6162(2) 0.5244(3) 0.56360(12) 0.0425(7) Uani 1 1 d . . .
H35A H 0.5910 0.5951 0.5443 0.051 Uiso 1 1 calc R A .

loop_
_atom_site_aniso_label
_atom_site_aniso_U_11
_atom_site_aniso_U_22
_atom_site_aniso_U_33
_atom_site_aniso_U_23
_atom_site_aniso_U_13
_atom_site_aniso_U_12
W1 0.03729(10) 0.02718(9) 0.03046(9) 0.000 0.01342(6) 0.000
O1 0.047(4) 0.067(4) 0.041(3) -0.013(3) 0.020(3) -0.035(3)
O2 0.0397(11) 0.0353(10) 0.0307(10) -0.0008(8) 0.0100(8) 0.0000(9)
S1 0.0646(16) 0.0437(10) 0.0429(11) -0.0084(9) 0.0190(10) -0.0231(11)
Si1 0.0353(4) 0.0289(4) 0.0281(4) 0.0002(3) 0.0086(3) 0.0014(3)
N1 0.018(8) 0.061(6) 0.026(2) -0.001(3) 0.010(5) -0.007(6)
N2 0.018(8) 0.061(6) 0.026(2) -0.001(3) 0.010(5) -0.007(6)
C17 0.0420(16) 0.0368(15) 0.0394(15) 0.0079(13) 0.0112(13) 0.0043(13)
C18 0.077(3) 0.0335(16) 0.0502(19) 0.0045(15) 0.0202(18) 0.0046(17)
C19 0.113(4) 0.036(2) 0.082(3) 0.015(2) 0.042(3) 0.013(2)
C20 0.104(4) 0.049(2) 0.087(3) 0.033(2) 0.043(3) 0.025(2)
C21 0.083(3) 0.074(3) 0.058(2) 0.032(2) 0.016(2) 0.021(2)
C22 0.061(2) 0.051(2) 0.0427(18) 0.0092(16) 0.0079(16) 0.0045(17)
C23 0.0371(15) 0.0375(15) 0.0298(13) -0.0001(11) 0.0075(11) -0.0004(12)
C24 0.0461(19) 0.0423(18) 0.082(3) -0.0107(19) 0.0189(19) -0.0039(16)
C25 0.061(3) 0.053(2) 0.092(3) -0.024(2) 0.022(2) -0.016(2)
C26 0.047(2) 0.080(3) 0.051(2) -0.004(2) 0.0040(16) -0.022(2)
C27 0.0385(18) 0.073(3) 0.053(2) 0.0112(19) 0.0025(15) 0.0032(17)
C28 0.0407(17) 0.0472(18) 0.0438(17) 0.0042(14) 0.0045(13) 0.0064(14)
C30 0.0368(15) 0.0333(14) 0.0340(14) -0.0068(11) 0.0107(11) -0.0024(11)
C31 0.0500(19) 0.0435(18) 0.055(2) 0.0052(15) 0.0211(16) 0.0057(14)
C32 0.059(2) 0.050(2) 0.081(3) 0.007(2) 0.028(2) 0.0177(18)
C33 0.056(2) 0.060(2) 0.090(3) -0.014(2) 0.038(2) 0.0081(19)
C34 0.057(2) 0.059(2) 0.055(2) -0.0105(17) 0.0306(18) -0.0062(18)
C35 0.0477(18) 0.0441(17) 0.0380(16) -0.0043(13) 0.0147(13) -0.0041(14)

loop_
_atom_type_symbol
_atom_type_description
_atom_type_scat_dispersion_real
_atom_type_scat_dispersion_imag
_atom_type_scat_source
C C 0.0033 0.0016 'International Tables Vol C Tables 4.2.6.8 and 6.1.1.4'
H H 0.0000 0.0000 'International Tables Vol C Tables 4.2.6.8 and 6.1.1.4'
N N 0.0061 0.0033 'International Tables Vol C Tables 4.2.6.8 and 6.1.1.4'
O O 0.0106 0.0060 'International Tables Vol C Tables 4.2.6.8 and 6.1.1.4'
Si Si 0.0817 0.0704 'International Tables Vol C Tables 4.2.6.8 and 6.1.1.4'
S S 0.1246 0.1234 'International Tables Vol C Tables 4.2.6.8 and 6.1.1.4'
W W -0.8490 6.8722 'International Tables Vol C Tables 4.2.6.8 and 6.1.1.4'

loop_
_geom_angle_atom_site_label_1
_geom_angle_atom_site_label_2
_geom_angle_atom_site_label_3
_geom_angle
_geom_angle_site_symmetry_1
_geom_angle_site_symmetry_3
_geom_angle_publ_flag
O1 W1 O1 94.3(5) . 2_656 ?
O1 W1 O2 97.0(2) . . ?
O1 W1 O2 101.2(2) 2_656 . ?
O1 W1 O2 101.2(2) . 2_656 ?
O1 W1 O2 97.0(2) 2_656 2_656 ?
O2 W1 O2 153.01(13) . 2_656 ?
O1 W1 S1 10.6(3) . . ?
O1 W1 S1 103.7(3) 2_656 . ?
O2 W1 S1 99.72(9) . . ?
O2 W1 S1 94.99(9) 2_656 . ?
O1 W1 S1 103.7(3) . 2_656 ?
O1 W1 S1 10.6(3) 2_656 2_656 ?
O2 W1 S1 94.99(9) . 2_656 ?
O2 W1 S1 99.72(9) 2_656 2_656 ?
S1 W1 S1 113.53(15) . 2_656 ?
O1 W1 N1 163.3(5) . . ?
O1 W1 N1 102.2(6) 2_656 . ?
O2 W1 N1 77.4(6) . . ?
O2 W1 N1 79.4(7) 2_656 . ?
S1 W1 N1 153.9(6) . . ?
S1 W1 N1 92.5(6) 2_656 . ?
O1 W1 N1 102.2(6) . 2_656 ?
O1 W1 N1 163.3(6) 2_656 2_656 ?
O2 W1 N1 79.4(7) . 2_656 ?
O2 W1 N1 77.4(6) 2_656 2_656 ?
S1 W1 N1 92.5(6) . 2_656 ?
S1 W1 N1 153.9(6) 2_656 2_656 ?
N1 W1 N1 61.4(11) . 2_656 ?
O1 W1 N2 170.8(7) . . ?
O1 W1 N2 94.8(6) 2_656 . ?
O2 W1 N2 82.6(6) . . ?
O2 W1 N2 76.2(7) 2_656 . ?
S1 W1 N2 160.4(7) . . ?
S1 W1 N2 85.5(6) 2_656 . ?
N1 W1 N2 8.4(8) . . ?
N1 W1 N2 68.6(2) 2_656 . ?
O1 W1 N2 94.8(6) . 2_656 ?
O1 W1 N2 170.8(7) 2_656 2_656 ?
O2 W1 N2 76.2(7) . 2_656 ?
O2 W1 N2 82.6(6) 2_656 2_656 ?
S1 W1 N2 85.5(6) . 2_656 ?
S1 W1 N2 160.4(7) 2_656 2_656 ?
N1 W1 N2 68.6(2) . 2_656 ?
N1 W1 N2 8.4(8) 2_656 2_656 ?
N2 W1 N2 76.1(11) . 2_656 ?
Si1 O2 W1 153.57(14) . . ?
O2 Si1 C30 106.41(13) . . ?
O2 Si1 C23 111.42(13) . . ?
C30 Si1 C23 110.19(13) . . ?
O2 Si1 C17 110.20(14) . . ?
C30 Si1 C17 111.24(14) . . ?
C23 Si1 C17 107.43(14) . . ?
C1 N1 C5 115(3) . . ?
C1 N1 W1 118.0(14) . . ?
C5 N1 W1 126.7(18) . . ?
C1 C1 N1 121.2(13) 2_656 . ?
C1 C1 C2 118.4(4) 2_656 . ?
N1 C1 C2 120.2(14) . . ?
C8 C2 C1 117.2(7) . . ?
C8 C2 C3 122.2(7) . . ?
C1 C2 C3 120.6(7) . . ?
C8 C2 C8 18.4(3) . 2_656 ?
C1 C2 C8 98.9(5) . 2_656 ?
C3 C2 C8 140.3(6) . 2_656 ?
C4 C3 C2 121.6(7) . . ?
C4 C3 C7 118.1(9) . . ?
C2 C3 C7 120.2(9) . . ?
C3 C4 C6 127.2(8) . . ?
C3 C4 C5 113.2(6) . . ?
C6 C4 C5 119.5(9) . . ?
N1 C5 C4 129.2(16) . . ?
C8 C8 C2 124.1(4) 2_656 . ?
C8 C8 C2 37.5(3) 2_656 2_656 ?
C2 C8 C2 86.8(6) . 2_656 ?
C13 N2 C9 125(3) . . ?
C13 N2 W1 117(2) . . ?
C9 N2 W1 117.5(13) . . ?
N2 C9 C10 121.3(13) . . ?
N2 C9 C9 114.4(12) . 2_656 ?
C10 C9 C9 124.2(5) . 2_656 ?
C11 C10 C16 130.5(9) . . ?
C11 C10 C9 112.4(8) . . ?
C16 C10 C9 117.1(8) . . ?
C12 C11 C10 126.2(8) . . ?
C12 C11 C15 115.6(9) . . ?
C10 C11 C15 118.2(11) . . ?
C11 C12 C13 118.2(8) . . ?
C11 C12 C14 128.1(9) . . ?
C13 C12 C14 113.7(10) . . ?
N2 C13 C12 116.7(18) . . ?
C18 C17 C22 117.2(3) . . ?
C18 C17 Si1 122.9(3) . . ?
C22 C17 Si1 119.9(3) . . ?
C17 C18 C19 121.0(4) . . ?
C20 C19 C18 120.2(5) . . ?
C19 C20 C21 120.3(4) . . ?
C22 C21 C20 119.6(4) . . ?
C21 C22 C17 121.7(4) . . ?
C24 C23 C28 116.9(3) . . ?
C24 C23 Si1 123.4(3) . . ?
C28 C23 Si1 119.7(2) . . ?
C23 C24 C25 121.4(4) . . ?
C26 C25 C24 120.1(4) . . ?
C25 C26 C27 119.8(4) . . ?
C28 C27 C26 119.6(4) . . ?
C27 C28 C23 122.1(4) . . ?
C35 C30 C31 117.2(3) . . ?
C35 C30 Si1 122.7(2) . . ?
C31 C30 Si1 120.1(2) . . ?
C32 C31 C30 121.7(4) . . ?
C33 C32 C31 119.7(4) . . ?
C32 C33 C34 120.0(4) . . ?
C33 C34 C35 119.7(4) . . ?
C34 C35 C30 121.8(3) . . ?

loop_
_geom_bond_atom_site_label_1
_geom_bond_atom_site_label_2
_geom_bond_distance
_geom_bond_site_symmetry_2
_geom_bond_publ_flag
W1 O1 1.689(6) . ?
W1 O1 1.689(6) 2_656 ?
W1 O2 1.924(2) . ?
W1 O2 1.924(2) 2_656 ?
W1 S1 2.222(2) . ?
W1 S1 2.222(2) 2_656 ?
W1 N1 2.32(4) . ?
W1 N1 2.32(4) 2_656 ?
W1 N2 2.37(3) . ?
W1 N2 2.37(3) 2_656 ?
O2 Si1 1.620(2) . ?
Si1 C30 1.872(3) . ?
Si1 C23 1.872(3) . ?
Si1 C17 1.873(3) . ?
N1 C1 1.39(3) . ?
N1 C5 1.40(2) . ?
C1 C1 0.928(13) 2_656 ?
C1 C2 1.446(9) . ?
C2 C8 1.405(10) . ?
C2 C3 1.452(11) . ?
C2 C8 1.912(10) 2_656 ?
C3 C4 1.370(11) . ?
C3 C7 1.506(16) . ?
C4 C6 1.447(12) . ?
C4 C5 1.454(10) . ?
C8 C8 0.730(12) 2_656 ?
C8 C2 1.912(10) 2_656 ?
N2 C13 1.29(2) . ?
N2 C9 1.32(3) . ?
C9 C10 1.442(10) . ?
C9 C9 1.823(15) 2_656 ?
C10 C11 1.349(13) . ?
C10 C16 1.379(13) . ?
C11 C12 1.341(13) . ?
C11 C15 1.569(15) . ?
C12 C13 1.432(13) . ?
C12 C14 1.520(15) . ?
C17 C18 1.383(5) . ?
C17 C22 1.398(5) . ?
C18 C19 1.402(5) . ?
C19 C20 1.356(7) . ?
C20 C21 1.379(8) . ?
C21 C22 1.379(6) . ?
C23 C24 1.384(5) . ?
C23 C28 1.396(4) . ?
C24 C25 1.398(5) . ?
C25 C26 1.364(7) . ?
C26 C27 1.385(7) . ?
C27 C28 1.376(5) . ?
C30 C35 1.394(4) . ?
C30 C31 1.395(5) . ?
C31 C32 1.389(5) . ?
C32 C33 1.382(6) . ?
C33 C34 1.385(7) . ?
C34 C35 1.386(5) . ?
